data_4036593
loop_
_publ_author_name
'Smith, Aaron C.'
'Cabral, Shawn'
'Kung, Daniel W.'
'Rose, Colin R.'
'Southers, James A.'
'Garc\'ia-Irizarry, Carmen N'
'Damon, David B.'
'Bagley, Scott W.'
'Griffith, David A.'

_publ_section_title
;
 The Synthesis of Methyl-Substituted Spirocyclic Piperidine-Azetidine
 (2,7-Diazaspiro[3.5]nonane) and Spirocyclic Piperidine-Pyrrolidine
 (2,8-Diazaspiro[4.5]decane) Ring Systems.
;
_journal_issue 9
_journal_name_full 'The Journal of organic chemistry'
_journal_page_first 3509
_journal_page_last 3519
_journal_paper_doi 10.1021/acs.joc.5b02890
_journal_volume 81
_journal_year 2016
_chemical_formula_sum 'C139 H188 N8 O43'
_chemical_formula_weight 2658.96
_space_group_crystal_system orthorhombic
_space_group_IT_number 18
_space_group_name_Hall 'P 2 2ab'
_space_group_name_H-M_alt 'P 21 21 2'
_atom_sites_solution_hydrogens mixed
_audit_creation_method SHELXL-2014/7
_cell_angle_alpha 90
_cell_angle_beta 90
_cell_angle_gamma 90
_cell_formula_units_Z 1
_cell_length_a 19.8195(7)
_cell_length_b 22.8286(8)
_cell_length_c 7.8633(3)
_cell_measurement_reflns_used 9981
_cell_measurement_temperature 296(2)
_cell_measurement_theta_max 66.05
_cell_measurement_theta_min 2.97
_cell_volume 3557.8(2)
_computing_cell_refinement 'Bruker SAINT'
_computing_data_collection 'Bruker APEX2'
_computing_data_reduction 'Bruker SAINT'
_computing_molecular_graphics 'Bruker SHELXTL'
_computing_publication_material 'Bruker SHELXTL'
_computing_structure_refinement 'SHELXL-2014/7 (Sheldrick, 2014)'
_computing_structure_solution 'SHELXS-97 (Sheldrick, 2008)'
_diffrn_ambient_temperature 296(2)
_diffrn_measured_fraction_theta_full 0.961
_diffrn_measured_fraction_theta_max 0.958
_diffrn_measurement_device_type 'Bruker APEX-II CCD'
_diffrn_measurement_method '\f and \w scans'
_diffrn_radiation_type CuK\a
_diffrn_radiation_wavelength 1.54178
_diffrn_reflns_av_R_equivalents 0.0548
_diffrn_reflns_av_unetI/netI 0.0305
_diffrn_reflns_Laue_measured_fraction_full 0.961
_diffrn_reflns_Laue_measured_fraction_max 0.958
_diffrn_reflns_limit_h_max 23
_diffrn_reflns_limit_h_min -23
_diffrn_reflns_limit_k_max 27
_diffrn_reflns_limit_k_min -27
_diffrn_reflns_limit_l_max 7
_diffrn_reflns_limit_l_min -8
_diffrn_reflns_number 41080
_diffrn_reflns_point_group_measured_fraction_full 0.958
_diffrn_reflns_point_group_measured_fraction_max 0.955
_diffrn_reflns_theta_full 67.679
_diffrn_reflns_theta_max 67.810
_diffrn_reflns_theta_min 2.953
_diffrn_source 'rotating anode'
_exptl_absorpt_coefficient_mu 0.761
_exptl_absorpt_correction_T_max 1
_exptl_absorpt_correction_T_min 0.8303
_exptl_absorpt_correction_type empirical
_exptl_absorpt_process_details sadabs
_exptl_crystal_colour colourless
_exptl_crystal_density_diffrn 1.241
_exptl_crystal_description FLAT
_exptl_crystal_F_000 1422
_exptl_crystal_size_max 0.320
_exptl_crystal_size_mid 0.040
_exptl_crystal_size_min 0.020
_refine_diff_density_max 0.415
_refine_diff_density_min -0.242
_refine_diff_density_rms 0.039
_refine_ls_abs_structure_details
; 
 Flack x determined using 2254 quotients [(I+)-(I-)]/[(I+)+(I-)] 
 (Parsons, Flack and Wagner, Acta Cryst. B69 (2013) 249-259). 
;
_refine_ls_abs_structure_Flack -0.03(9)
_refine_ls_extinction_method none
_refine_ls_goodness_of_fit_ref 1.040
_refine_ls_hydrogen_treatment mixed
_refine_ls_matrix_type full
_refine_ls_number_parameters 463
_refine_ls_number_reflns 6184
_refine_ls_number_restraints 17
_refine_ls_restrained_S_all 1.044
_refine_ls_R_factor_all 0.0530
_refine_ls_R_factor_gt 0.0475
_refine_ls_shift/su_max 1.473
_refine_ls_shift/su_mean 0.032
_refine_ls_structure_factor_coef Fsqd
_refine_ls_weighting_details 'w=1/[\s^2^(Fo^2^)+(0.0750P)^2^+0.9722P] where P=(Fo^2^+2Fc^2^)/3'
_refine_ls_weighting_scheme calc
_refine_ls_wR_factor_gt 0.1245
_refine_ls_wR_factor_ref 0.1292
_reflns_Friedel_coverage 0.759
_reflns_Friedel_fraction_full 0.955
_reflns_Friedel_fraction_max 0.951
_reflns_number_gt 5617
_reflns_number_total 6184
_reflns_threshold_expression 'I > 2\s(I)'
_cod_data_source_file jo5b02890_si_002.cif
_cod_data_source_block Z625
_cod_database_code 4036593
_shelx_space_group_comment
; 
The symmetry employed for this shelxl refinement is uniquely defined 
by the following loop, which should always be used as a source of 
symmetry information in preference to the above space-group names. 
They are only intended as comments. 
;
_shelx_estimated_absorpt_t_min 0.793
_shelx_estimated_absorpt_t_max 0.985

loop_
_space_group_symop_operation_xyz
'x, y, z'
'-x, -y, z'
'-x+1/2, y+1/2, -z'
'x+1/2, -y+1/2, -z'

loop_
_atom_site_label
_atom_site_type_symbol
_atom_site_fract_x
_atom_site_fract_y
_atom_site_fract_z
_atom_site_U_iso_or_equiv
_atom_site_adp_type
_atom_site_occupancy
_atom_site_site_symmetry_order
_atom_site_calc_flag
_atom_site_refinement_flags_posn
_atom_site_refinement_flags_adp
_atom_site_refinement_flags_occupancy
_atom_site_disorder_assembly
_atom_site_disorder_group
C1 C 0.3511(2) 0.43390(18) 0.0833(5) 0.0527(9) Uani 1 1 d . . . . .
H1C H 0.3756 0.3971 0.0860 0.063 Uiso 1 1 calc R U . . .
H1D H 0.3589 0.4527 -0.0256 0.063 Uiso 1 1 calc R U . . .
C2 C 0.27526(19) 0.42376(18) 0.1127(5) 0.0518(9) Uani 1 1 d . . . . .
H2A H 0.2486 0.4514 0.0475 0.062 Uiso 1 1 calc R U . . .
H2B H 0.2625 0.3843 0.0803 0.062 Uiso 1 1 calc R U . . .
C3 C 0.26516(17) 0.43321(14) 0.3032(5) 0.0410(7) Uani 1 1 d . . . . .
C4 C 0.31177(17) 0.48665(14) 0.3372(4) 0.0394(7) Uani 1 1 d . . . . .
H4 H 0.3251 0.4872 0.4572 0.047 Uiso 1 1 calc R U . . .
C5 C 0.2829(2) 0.54636(16) 0.2878(6) 0.0525(9) Uani 1 1 d . . . . .
H5A H 0.3179 0.5754 0.2929 0.079 Uiso 1 1 calc R U . . .
H5B H 0.2474 0.5567 0.3653 0.079 Uiso 1 1 calc R U . . .
H5C H 0.2652 0.5445 0.1743 0.079 Uiso 1 1 calc R U . . .
C6 C 0.29019(17) 0.37979(15) 0.4046(5) 0.0487(9) Uani 1 1 d . . . . .
H6A H 0.2685 0.3449 0.3602 0.058 Uiso 1 1 calc R U . . .
H6B H 0.3384 0.3756 0.3870 0.058 Uiso 1 1 calc R U . . .
C7 C 0.27649(18) 0.38364(18) 0.5948(6) 0.0544(10) Uani 1 1 d . . . . .
H7A H 0.2887 0.3469 0.6484 0.065 Uiso 1 1 calc R U . . .
H7B H 0.3042 0.4143 0.6440 0.065 Uiso 1 1 calc R U . . .
C8 C 0.17985(19) 0.44894(16) 0.5422(5) 0.0501(9) Uani 1 1 d . . . . .
H8A H 0.2036 0.4831 0.5848 0.060 Uiso 1 1 calc R U . . .
H8B H 0.1322 0.4539 0.5662 0.060 Uiso 1 1 calc R U . . .
C9 C 0.19046(17) 0.44381(15) 0.3514(5) 0.0455(8) Uani 1 1 d . . . . .
H9A H 0.1750 0.4795 0.2970 0.055 Uiso 1 1 calc R U . . .
H9B H 0.1634 0.4117 0.3083 0.055 Uiso 1 1 calc R U . . .
C10 C 0.16275(18) 0.36274(16) 0.7209(5) 0.0482(8) Uani 1 1 d . . . . .
C11 C 0.15402(19) 0.26602(16) 0.8581(5) 0.0523(9) Uani 1 1 d . . . . .
C12 C 0.2058(2) 0.21801(19) 0.8811(6) 0.0643(11) Uani 1 1 d . . . . .
H12A H 0.2227 0.2062 0.7719 0.096 Uiso 1 1 calc R U . . .
H12B H 0.1853 0.1850 0.9363 0.096 Uiso 1 1 calc R U . . .
H12C H 0.2424 0.2323 0.9495 0.096 Uiso 1 1 calc R U . . .
C13 C 0.0995(3) 0.2458(2) 0.7351(9) 0.0801(15) Uani 1 1 d . . . . .
H13A H 0.0656 0.2757 0.7250 0.120 Uiso 1 1 calc R U . . .
H13B H 0.0792 0.2105 0.7770 0.120 Uiso 1 1 calc R U . . .
H13C H 0.1192 0.2386 0.6256 0.120 Uiso 1 1 calc R U . . .
C14 C 0.1271(3) 0.2858(2) 1.0273(8) 0.0895(17) Uani 1 1 d . . . . .
H14A H 0.1636 0.2993 1.0970 0.134 Uiso 1 1 calc R U . . .
H14B H 0.1049 0.2536 1.0826 0.134 Uiso 1 1 calc R U . . .
H14C H 0.0954 0.3171 1.0103 0.134 Uiso 1 1 calc R U . . .
C15 C 0.29084(18) 0.09752(18) 0.1898(5) 0.0502(9) Uani 1 1 d . . . . .
H15 H 0.2930 0.0603 0.1418 0.060 Uiso 1 1 calc R U . . .
C16 C 0.34694(19) 0.1350(2) 0.1804(6) 0.0610(11) Uani 1 1 d . . . . .
H16 H 0.3858 0.1225 0.1249 0.073 Uiso 1 1 calc R U . . .
C17 C 0.3452(2) 0.1902(2) 0.2526(6) 0.0614(11) Uani 1 1 d . . . . .
C18 C 0.4056(3) 0.2315(3) 0.2380(8) 0.0893(18) Uani 1 1 d . . . . .
H18A H 0.4439 0.2102 0.1961 0.134 Uiso 1 1 calc R U . . .
H18B H 0.4159 0.2474 0.3479 0.134 Uiso 1 1 calc R U . . .
H18C H 0.3949 0.2627 0.1608 0.134 Uiso 1 1 calc R U . . .
C19 C 0.2870(2) 0.20725(18) 0.3376(6) 0.0618(11) Uani 1 1 d . . . . .
H19 H 0.2859 0.2437 0.3906 0.074 Uiso 1 1 calc R U . . .
C20 C 0.2303(2) 0.17129(16) 0.3455(5) 0.0519(9) Uani 1 1 d . . . . .
H20 H 0.1915 0.1843 0.4005 0.062 Uiso 1 1 calc R U . . .
C21 C 0.23165(17) 0.11599(14) 0.2713(4) 0.0413(7) Uani 1 1 d . . . . .
C22 C 0.17237(17) 0.07620(14) 0.2774(4) 0.0389(7) Uani 1 1 d . . . . .
C23 C 0.05184(16) 0.07431(13) 0.3290(4) 0.0346(6) Uani 1 1 d . . . . .
H23 H 0.0594 0.0328 0.3037 0.042 Uiso 1 1 calc R U . . .
C24 C 0.02065(15) 0.08030(13) 0.5074(4) 0.0347(7) Uani 1 1 d . . . . .
C25 C 0.00467(18) 0.10037(14) 0.1960(4) 0.0405(7) Uani 1 1 d . . . . .
H25 H -0.0405 0.0836 0.2101 0.049 Uiso 1 1 calc R U . . .
C26 C 0.0294(2) 0.08858(18) 0.0153(5) 0.0577(10) Uani 1 1 d D . . . .
C27 C -0.05752(17) 0.19054(16) 0.2086(4) 0.0431(8) Uani 1 1 d . . . . .
C28 C -0.05351(19) 0.25259(15) 0.2640(4) 0.0445(8) Uani 1 1 d . . . . .
C29 C 0.0024(2) 0.27540(16) 0.3457(5) 0.0489(8) Uani 1 1 d . . . . .
H29 H 0.0400 0.2518 0.3642 0.059 Uiso 1 1 calc R U . . .
C30 C 0.0029(2) 0.33338(17) 0.4005(6) 0.0605(10) Uani 1 1 d . . . . .
H30 H 0.0409 0.3482 0.4548 0.073 Uiso 1 1 calc R U . . .
C31 C -0.0526(3) 0.36929(19) 0.3753(6) 0.0657(12) Uani 1 1 d . . . . .
C32 C -0.0533(4) 0.4317(2) 0.4409(9) 0.0976(19) Uani 1 1 d . . . . .
H32A H -0.0117 0.4397 0.4991 0.146 Uiso 1 1 calc R U . . .
H32B H -0.0904 0.4367 0.5181 0.146 Uiso 1 1 calc R U . . .
H32C H -0.0582 0.4583 0.3470 0.146 Uiso 1 1 calc R U . . .
C33 C -0.1084(3) 0.3458(2) 0.2926(8) 0.0852(17) Uani 1 1 d . . . . .
H33 H -0.1460 0.3692 0.2739 0.102 Uiso 1 1 calc R U . . .
C34 C -0.1089(2) 0.2888(2) 0.2382(7) 0.0709(13) Uani 1 1 d . . . . .
H34 H -0.1469 0.2742 0.1832 0.085 Uiso 1 1 calc R U . . .
O11 O 0.0269(10) 0.4559(12) 0.935(4) 0.398(15) Uani 0.75 1 d . U P A 3
H11 H 0.0010 0.4787 0.8880 0.597 Uiso 0.75 1 calc R U P A 3
H99A H 0.393(2) 0.5086(15) 0.177(6) 0.072(13) Uiso 1 1 d D . . . .
H99B H 0.4066(19) 0.454(2) 0.300(6) 0.074(14) Uiso 1 1 d D . . . .
H99Q H 0.028(3) 0.110(3) -0.211(5) 0.101(18) Uiso 1 1 d D . . . .
N1 N 0.37305(14) 0.47309(14) 0.2272(4) 0.0438(7) Uani 1 1 d D . . . .
N2 N 0.20481(15) 0.39630(15) 0.6284(5) 0.0558(9) Uani 1 1 d . . . . .
O1 O 0.10364(14) 0.37554(12) 0.7493(4) 0.0660(8) Uani 1 1 d . . . . .
O2 O 0.19332(12) 0.31357(11) 0.7766(4) 0.0527(6) Uani 1 1 d . . . . .
O3 O 0.17453(14) 0.02399(10) 0.2530(4) 0.0575(7) Uani 1 1 d . . . . .
O4 O 0.11531(11) 0.10535(9) 0.3205(3) 0.0360(5) Uani 1 1 d . . . . .
O5 O -0.04030(11) 0.06704(11) 0.5219(3) 0.0443(6) Uani 1 1 d . . . . .
O6 O 0.05998(12) 0.09703(11) 0.6236(3) 0.0446(6) Uani 1 1 d . . . . .
O8 O 0.01140(15) 0.12255(11) -0.0976(3) 0.0534(7) Uani 1 1 d D . . . .
O9 O 0.00205(11) 0.16239(9) 0.2305(3) 0.0377(5) Uani 1 1 d . . . . .
O10 O -0.10753(13) 0.16741(13) 0.1517(4) 0.0589(7) Uani 1 1 d . . . . .
C35 C 0.0997(5) 0.4867(4) 0.9582(12) 0.097(2) Uani 0.75 1 d . U P . .
H35A H 0.1165 0.4988 0.8492 0.145 Uiso 0.75 1 calc R U P A 3
H35B H 0.1306 0.4594 1.0085 0.145 Uiso 0.75 1 calc R U P A 3
H35C H 0.0952 0.5203 1.0308 0.145 Uiso 0.75 1 calc R U P A 3
O7A O 0.0344(3) 0.0313(2) -0.0131(6) 0.057(2) Uani 0.522(9) 1 d D . P B 1
O7B O 0.0891(3) 0.0658(3) -0.0120(7) 0.054(2) Uani 0.478(9) 1 d D . P B 2

loop_
_atom_site_aniso_label
_atom_site_aniso_U_11
_atom_site_aniso_U_22
_atom_site_aniso_U_33
_atom_site_aniso_U_23
_atom_site_aniso_U_13
_atom_site_aniso_U_12
C1 0.058(2) 0.062(2) 0.038(2) 0.0010(16) 0.0037(16) 0.0044(18)
C2 0.053(2) 0.056(2) 0.046(2) -0.0076(17) -0.0044(17) -0.0009(17)
C3 0.0408(17) 0.0399(16) 0.042(2) 0.0042(13) 0.0012(14) -0.0015(14)
C4 0.0429(17) 0.0433(18) 0.0321(18) 0.0071(13) 0.0002(13) -0.0005(14)
C5 0.055(2) 0.0441(18) 0.058(2) 0.0117(17) -0.0050(18) -0.0056(16)
C6 0.0381(17) 0.0400(18) 0.068(2) 0.0099(17) 0.0050(16) 0.0002(14)
C7 0.0419(19) 0.056(2) 0.065(3) 0.0282(19) 0.0082(17) 0.0013(16)
C8 0.0457(18) 0.0490(19) 0.056(2) 0.0130(17) 0.0123(17) 0.0034(15)
C9 0.0400(17) 0.0397(17) 0.057(2) 0.0053(15) 0.0002(16) -0.0026(14)
C10 0.050(2) 0.0482(19) 0.046(2) 0.0025(16) 0.0126(16) -0.0039(16)
C11 0.053(2) 0.0459(19) 0.058(2) 0.0120(17) 0.0135(18) -0.0063(16)
C12 0.076(3) 0.058(2) 0.059(3) 0.022(2) 0.013(2) 0.002(2)
C13 0.073(3) 0.056(2) 0.112(4) 0.009(3) -0.007(3) -0.011(2)
C14 0.117(4) 0.077(3) 0.075(4) 0.019(3) 0.051(3) 0.004(3)
C15 0.050(2) 0.059(2) 0.042(2) 0.0019(16) 0.0028(15) 0.0005(17)
C16 0.0425(19) 0.087(3) 0.053(3) 0.013(2) 0.0019(17) -0.002(2)
C17 0.059(2) 0.072(3) 0.053(3) 0.020(2) -0.017(2) -0.019(2)
C18 0.079(3) 0.110(4) 0.079(4) 0.027(3) -0.022(3) -0.041(3)
C19 0.078(3) 0.046(2) 0.061(3) 0.0067(18) -0.014(2) -0.0119(19)
C20 0.062(2) 0.0446(19) 0.050(2) 0.0039(16) 0.0032(17) -0.0012(17)
C21 0.0471(18) 0.0466(17) 0.0303(18) 0.0072(13) 0.0049(13) 0.0007(14)
C22 0.0505(18) 0.0365(16) 0.0297(17) -0.0006(13) 0.0097(13) 0.0047(14)
C23 0.0461(17) 0.0326(14) 0.0252(16) -0.0022(12) 0.0028(12) 0.0000(13)
C24 0.0449(17) 0.0331(15) 0.0262(16) 0.0003(12) 0.0052(13) -0.0015(13)
C25 0.0529(19) 0.0417(17) 0.0270(17) -0.0065(12) -0.0001(14) 0.0047(15)
C26 0.083(3) 0.065(2) 0.025(2) -0.0104(16) -0.0038(17) 0.031(2)
C27 0.0440(19) 0.060(2) 0.0252(17) 0.0005(14) 0.0073(14) 0.0113(16)
C28 0.054(2) 0.0495(19) 0.0301(18) 0.0023(14) 0.0108(15) 0.0155(15)
C29 0.054(2) 0.0452(18) 0.047(2) 0.0029(15) 0.0058(17) 0.0144(16)
C30 0.072(3) 0.044(2) 0.066(3) 0.0007(18) 0.013(2) 0.0063(19)
C31 0.086(3) 0.048(2) 0.063(3) 0.0032(19) 0.015(2) 0.022(2)
C32 0.130(5) 0.049(3) 0.114(5) 0.002(3) 0.022(4) 0.024(3)
C33 0.094(4) 0.071(3) 0.090(4) -0.008(3) 0.001(3) 0.050(3)
C34 0.065(3) 0.077(3) 0.070(3) -0.015(2) -0.010(2) 0.031(2)
O11 0.31(2) 0.40(3) 0.49(4) -0.05(3) 0.13(2) 0.18(2)
N1 0.0421(15) 0.0590(17) 0.0301(16) 0.0106(13) 0.0009(12) -0.0060(13)
N2 0.0462(16) 0.0572(18) 0.064(2) 0.0267(16) 0.0132(15) 0.0020(14)
O1 0.0562(16) 0.0569(15) 0.085(2) 0.0130(15) 0.0343(15) 0.0046(12)
O2 0.0497(14) 0.0528(14) 0.0555(16) 0.0192(12) 0.0126(12) -0.0029(11)
O3 0.0586(15) 0.0409(13) 0.0732(19) -0.0064(12) 0.0199(14) 0.0036(11)
O4 0.0447(12) 0.0339(10) 0.0296(11) -0.0006(8) 0.0077(9) 0.0009(9)
O5 0.0428(12) 0.0566(14) 0.0335(13) -0.0017(10) 0.0048(9) -0.0071(10)
O6 0.0470(13) 0.0635(15) 0.0234(12) -0.0072(10) 0.0032(10) -0.0072(11)
O8 0.0829(18) 0.0497(14) 0.0275(13) 0.0036(10) 0.0182(12) 0.0077(13)
O9 0.0461(12) 0.0414(11) 0.0258(11) -0.0020(9) -0.0001(9) 0.0108(9)
O10 0.0452(14) 0.0713(17) 0.0603(18) -0.0104(14) 0.0022(12) 0.0060(13)
C35 0.120(6) 0.085(5) 0.085(5) -0.007(4) -0.018(5) 0.023(5)
O7A 0.098(5) 0.046(3) 0.027(3) -0.005(2) 0.006(2) 0.017(3)
O7B 0.069(4) 0.062(4) 0.030(3) -0.005(2) 0.003(2) 0.027(3)

loop_
_atom_type_symbol
_atom_type_description
_atom_type_scat_dispersion_real
_atom_type_scat_dispersion_imag
_atom_type_scat_source
C C 0.0181 0.0091 'International Tables Vol C Tables 4.2.6.8 and 6.1.1.4'
H H 0.0000 0.0000 'International Tables Vol C Tables 4.2.6.8 and 6.1.1.4'
N N 0.0311 0.0180 'International Tables Vol C Tables 4.2.6.8 and 6.1.1.4'
O O 0.0492 0.0322 'International Tables Vol C Tables 4.2.6.8 and 6.1.1.4'

loop_
_geom_angle_atom_site_label_1
_geom_angle_atom_site_label_2
_geom_angle_atom_site_label_3
_geom_angle
N1 C1 C2 105.0(3)
C3 C2 C1 104.7(3)
C2 C3 C6 110.7(3)
C2 C3 C9 112.8(3)
C6 C3 C9 107.8(3)
C2 C3 C4 101.6(3)
C6 C3 C4 110.0(3)
C9 C3 C4 113.8(3)
N1 C4 C5 109.6(3)
N1 C4 C3 102.5(3)
C5 C4 C3 115.7(3)
C7 C6 C3 113.9(3)
N2 C7 C6 111.1(3)
N2 C8 C9 110.3(3)
C8 C9 C3 112.7(3)
O1 C10 N2 123.6(3)
O1 C10 O2 124.6(3)
N2 C10 O2 111.8(3)
O2 C11 C14 110.5(4)
O2 C11 C12 103.0(3)
C14 C11 C12 110.7(4)
O2 C11 C13 108.7(4)
C14 C11 C13 113.7(4)
C12 C11 C13 109.8(4)
C21 C15 C16 120.2(4)
C17 C16 C15 120.9(4)
C16 C17 C19 118.3(4)
C16 C17 C18 120.8(5)
C19 C17 C18 120.9(5)
C17 C19 C20 121.7(4)
C21 C20 C19 120.0(4)
C20 C21 C15 118.7(3)
C20 C21 C22 121.7(3)
C15 C21 C22 119.5(3)
O3 C22 O4 123.6(3)
O3 C22 C21 124.8(3)
O4 C22 C21 111.6(3)
O4 C23 C25 108.1(2)
O4 C23 C24 110.4(2)
C25 C23 C24 110.1(3)
O5 C24 O6 127.2(3)
O5 C24 C23 116.7(3)
O6 C24 C23 116.1(3)
O9 C25 C23 106.0(2)
O9 C25 C26 111.1(3)
C23 C25 C26 111.9(3)
O8 C26 O7B 113.1(4)
O8 C26 O7A 121.3(4)
O8 C26 C25 117.9(3)
O7B C26 C25 120.8(4)
O7A C26 C25 110.7(4)
O10 C27 O9 123.7(3)
O10 C27 C28 124.7(3)
O9 C27 C28 111.6(3)
C29 C28 C34 118.5(4)
C29 C28 C27 122.6(3)
C34 C28 C27 118.9(4)
C28 C29 C30 120.5(3)
C31 C30 C29 120.9(4)
C30 C31 C33 118.0(4)
C30 C31 C32 121.0(5)
C33 C31 C32 121.0(4)
C34 C33 C31 121.3(4)
C33 C34 C28 120.9(5)
C1 N1 C4 108.5(3)
C10 N2 C8 120.5(3)
C10 N2 C7 125.6(3)
C8 N2 C7 113.8(3)
C10 O2 C11 120.9(3)
C22 O4 C23 119.8(2)
C27 O9 C25 118.2(3)

loop_
_geom_bond_atom_site_label_1
_geom_bond_atom_site_label_2
_geom_bond_distance
C1 N1 1.507(5)
C1 C2 1.539(5)
C2 C3 1.526(5)
C3 C6 1.539(5)
C3 C9 1.547(5)
C3 C4 1.553(5)
C4 N1 1.522(4)
C4 C5 1.529(5)
C6 C7 1.523(6)
C7 N2 1.474(5)
C8 N2 1.466(5)
C8 C9 1.520(6)
C10 O1 1.228(4)
C10 N2 1.346(4)
C10 O2 1.349(4)
C11 O2 1.482(4)
C11 C14 1.503(7)
C11 C12 1.513(6)
C11 C13 1.522(7)
C15 C21 1.402(5)
C15 C16 1.404(6)
C16 C17 1.382(7)
C17 C19 1.389(7)
C17 C18 1.528(6)
C19 C20 1.393(6)
C20 C21 1.391(5)
C21 C22 1.486(5)
C22 O3 1.208(4)
C22 O4 1.355(4)
C23 O4 1.445(4)
C23 C25 1.524(5)
C23 C24 1.539(4)
C24 O5 1.251(4)
C24 O6 1.260(4)
C25 O9 1.442(4)
C25 C26 1.526(5)
C26 O8 1.232(5)
C26 O7B 1.309(6)
C26 O7A 1.330(6)
C27 O10 1.209(4)
C27 O9 1.355(4)
C27 C28 1.484(5)
C28 C29 1.382(6)
C28 C34 1.390(5)
C29 C30 1.392(6)
C30 C31 1.385(6)
C31 C33 1.390(8)
C31 C32 1.515(7)
C33 C34 1.370(7)
O11 C35 1.62(2)
